data_4069143
loop_
_publ_author_name
'Jutzi, Peter'
'Izundu, Joseph'
'Sielemann, Henning'
'Neumann, Beate'
'Stammler, Hans-Georg'

_publ_section_title
;
 Bis- and Tris(dimethylgallyl)benzenes: Synthesis, Solid-State Structures,
 and Redistribution Reactions
;
_journal_issue 8
_journal_name_full Organometallics
_journal_page_first 2619
_journal_paper_doi 10.1021/om900048c
_journal_volume 28
_journal_year 2009
_chemical_formula_moiety 'C12 H21 Ga3'
_chemical_formula_sum 'C12 H21 Ga3'
_chemical_formula_weight 374.45
_chemical_name_systematic ?
_space_group_IT_number 15
_symmetry_cell_setting monoclinic
_symmetry_space_group_name_Hall '-C 2yc'
_symmetry_space_group_name_H-M 'C 1 2/c 1'
_atom_sites_solution_hydrogens geom
_atom_sites_solution_primary direct
_atom_sites_solution_secondary difmap
_audit_creation_method SHELXL-97
_cell_angle_alpha 90.00
_cell_angle_beta 104.5570(11)
_cell_angle_gamma 90.00
_cell_formula_units_Z 8
_cell_length_a 17.6600(3)
_cell_length_b 10.4860(2)
_cell_length_c 15.9950(2)
_cell_measurement_reflns_used 4384
_cell_measurement_temperature 100(2)
_cell_measurement_theta_max 30.034
_cell_measurement_theta_min 2.910
_cell_volume 2866.91(8)
_computing_cell_refinement 'HKL Scalepack (Otwinowski & Minor 1997)'
_computing_data_collection 'KappaCCD '
_computing_data_reduction 'Denzo and Scalepack (Otwinowski & Minor, 1997)'
_computing_molecular_graphics 'SHELXTL-PLUS (1990)'
_computing_publication_material 'SHELXL-97 (Sheldrick, 1997)'
_computing_structure_refinement 'SHELXL-97 (Sheldrick, 1997)'
_computing_structure_solution 'SHELXS-97 (Sheldrick, 1990)'
_diffrn_ambient_temperature 100(2)
_diffrn_measured_fraction_theta_full 0.998
_diffrn_measured_fraction_theta_max 0.998
_diffrn_measurement_device_type KappaCCD
_diffrn_measurement_method CCD
_diffrn_radiation_monochromator graphite
_diffrn_radiation_source 'fine-focus sealed tube'
_diffrn_radiation_type MoK\a
_diffrn_radiation_wavelength 0.71073
_diffrn_reflns_av_R_equivalents 0.059
_diffrn_reflns_av_sigmaI/netI 0.0169
_diffrn_reflns_limit_h_max 24
_diffrn_reflns_limit_h_min 0
_diffrn_reflns_limit_k_max 14
_diffrn_reflns_limit_k_min 0
_diffrn_reflns_limit_l_max 21
_diffrn_reflns_limit_l_min -22
_diffrn_reflns_number 38635
_diffrn_reflns_theta_full 30.00
_diffrn_reflns_theta_max 30.00
_diffrn_reflns_theta_min 3.07
_exptl_absorpt_coefficient_mu 5.567
_exptl_absorpt_correction_T_max 0.3148
_exptl_absorpt_correction_T_min 0.2859
_exptl_absorpt_correction_type multi-scan
_exptl_absorpt_process_details 'Denzo and Scalepack (Otwinowski & Minor, 1997)'
_exptl_crystal_colour Colourless
_exptl_crystal_density_diffrn 1.735
_exptl_crystal_density_method 'not measured'
_exptl_crystal_description fragment
_exptl_crystal_F_000 1488
_exptl_crystal_size_max 0.30
_exptl_crystal_size_mid 0.29
_exptl_crystal_size_min 0.27
_refine_diff_density_max 0.476
_refine_diff_density_min -0.602
_refine_diff_density_rms 0.093
_refine_ls_extinction_method none
_refine_ls_goodness_of_fit_ref 1.069
_refine_ls_hydrogen_treatment constr
_refine_ls_matrix_type full
_refine_ls_number_parameters 142
_refine_ls_number_reflns 4175
_refine_ls_number_restraints 0
_refine_ls_restrained_S_all 1.069
_refine_ls_R_factor_all 0.0254
_refine_ls_R_factor_gt 0.0220
_refine_ls_shift/su_max 0.001
_refine_ls_shift/su_mean 0.000
_refine_ls_structure_factor_coef Fsqd
_refine_ls_weighting_details 'calc w=1/[\s^2^(Fo^2^)+(0.0266P)^2^+4.9872P] where P=(Fo^2^+2Fc^2^)/3'
_refine_ls_weighting_scheme calc
_refine_ls_wR_factor_gt 0.0529
_refine_ls_wR_factor_ref 0.0541
_reflns_number_gt 3839
_reflns_number_total 4175
_reflns_threshold_expression >2sigma(I)
_cod_data_source_file om900048c_si_002.cif
_cod_data_source_block compound12
_cod_depositor_comments
;
The following automatic conversions were performed:
'_atom_site_symetry_multiplicity' tag replaced with
'_atom_site_symmetry_multiplicity'.

Automatic conversion script
Id: cif_correct_tags 1440 2010-10-19 06:21:57Z saulius 

The following automatic conversions were performed:

'_symmetry_cell_setting' value 'Monoclinic' changed to 'monoclinic'
according to /home/saulius/struct/CIF-dictionaries/cif_core.dic
dictionary named 'cif_core.dic' version 2.4.2 from 2011-04-26.

Automatic conversion script
Id: cif_fix_values 1715 2011-07-08 13:25:40Z adriana 
;
_cod_original_sg_symbol_H-M 'C 2/c'
_cod_database_code 4069143

loop_
_symmetry_equiv_pos_as_xyz
'x, y, z'
'-x, y, -z+1/2'
'x+1/2, y+1/2, z'
'-x+1/2, y+1/2, -z+1/2'
'-x, -y, -z'
'x, -y, z-1/2'
'-x+1/2, -y+1/2, -z'
'x+1/2, -y+1/2, z-1/2'

loop_
_atom_site_label
_atom_site_type_symbol
_atom_site_fract_x
_atom_site_fract_y
_atom_site_fract_z
_atom_site_U_iso_or_equiv
_atom_site_adp_type
_atom_site_occupancy
_atom_site_symmetry_multiplicity
_atom_site_calc_flag
_atom_site_refinement_flags
Ga1 Ga 0.326071(10) 0.640260(16) 0.322882(12) 0.01172(5) Uani 1 1 d .
Ga2 Ga 0.242863(10) 0.123409(16) 0.348209(12) 0.01137(5) Uani 1 1 d .
Ga3 Ga 0.478768(11) 0.242213(17) 0.150017(12) 0.01336(5) Uani 1 1 d .
C1 C 0.31912(10) 0.47184(15) 0.24992(11) 0.0141(3) Uani 1 1 d .
C2 C 0.26814(10) 0.37715(15) 0.26812(11) 0.0139(3) Uani 1 1 d .
H2 H 0.2227 0.4043 0.2848 0.017 Uiso 1 1 calc R
C3 C 0.28100(10) 0.24610(15) 0.26290(11) 0.0131(3) Uani 1 1 d .
C4 C 0.34887(9) 0.21006(15) 0.23630(11) 0.0132(3) Uani 1 1 d .
H4 H 0.3595 0.1217 0.2326 0.016 Uiso 1 1 calc R
C5 C 0.40100(9) 0.29735(15) 0.21520(11) 0.0124(3) Uani 1 1 d .
C6 C 0.38444(9) 0.42815(15) 0.22369(11) 0.0132(3) Uani 1 1 d .
H6 H 0.4195 0.4895 0.2109 0.016 Uiso 1 1 calc R
C7 C 0.42159(10) 0.73767(17) 0.32467(13) 0.0195(3) Uani 1 1 d .
H7A H 0.4372 0.7862 0.3786 0.029 Uiso 1 1 calc R
H7B H 0.4115 0.7965 0.2755 0.029 Uiso 1 1 calc R
H7C H 0.4637 0.6788 0.3208 0.029 Uiso 1 1 calc R
C8 C 0.29016(12) 0.6061(2) 0.42704(13) 0.0243(4) Uani 1 1 d .
H8A H 0.3299 0.5564 0.4679 0.036 Uiso 1 1 calc R
H8B H 0.2411 0.5578 0.4115 0.036 Uiso 1 1 calc R
H8C H 0.2815 0.6870 0.4539 0.036 Uiso 1 1 calc R
C9 C 0.16570(11) 0.20340(18) 0.40179(12) 0.0197(3) Uani 1 1 d .
H9A H 0.1566 0.1479 0.4476 0.030 Uiso 1 1 calc R
H9B H 0.1164 0.2162 0.3579 0.030 Uiso 1 1 calc R
H9C H 0.1857 0.2860 0.4265 0.030 Uiso 1 1 calc R
C10 C 0.33081(11) 0.02232(19) 0.41473(12) 0.0223(4) Uani 1 1 d .
H10A H 0.3667 0.0778 0.4557 0.033 Uiso 1 1 calc R
H10B H 0.3586 -0.0167 0.3753 0.033 Uiso 1 1 calc R
H10C H 0.3111 -0.0447 0.4464 0.033 Uiso 1 1 calc R
C11 C 0.47747(11) 0.05716(18) 0.13054(13) 0.0221(4) Uani 1 1 d .
H11A H 0.4945 0.0391 0.0780 0.033 Uiso 1 1 calc R
H11B H 0.4243 0.0247 0.1239 0.033 Uiso 1 1 calc R
H11C H 0.5130 0.0154 0.1800 0.033 Uiso 1 1 calc R
C12 C 0.51169(13) 0.3673(2) 0.07587(13) 0.0248(4) Uani 1 1 d .
H12A H 0.5677 0.3570 0.0801 0.037 Uiso 1 1 calc R
H12B H 0.5018 0.4534 0.0944 0.037 Uiso 1 1 calc R
H12C H 0.4821 0.3541 0.0159 0.037 Uiso 1 1 calc R

loop_
_atom_site_aniso_label
_atom_site_aniso_U_11
_atom_site_aniso_U_22
_atom_site_aniso_U_33
_atom_site_aniso_U_23
_atom_site_aniso_U_13
_atom_site_aniso_U_12
Ga1 0.01030(9) 0.00892(8) 0.01633(9) -0.00092(6) 0.00409(7) 0.00000(6)
Ga2 0.01036(9) 0.00991(8) 0.01465(9) -0.00023(6) 0.00465(7) -0.00037(6)
Ga3 0.01103(9) 0.01354(9) 0.01690(9) 0.00027(6) 0.00614(7) 0.00192(6)
C1 0.0120(7) 0.0081(7) 0.0234(8) 0.0007(6) 0.0067(6) 0.0008(5)
C2 0.0095(7) 0.0124(7) 0.0206(8) -0.0005(6) 0.0054(6) 0.0013(5)
C3 0.0111(7) 0.0094(7) 0.0196(8) 0.0002(6) 0.0054(6) -0.0017(5)
C4 0.0116(7) 0.0084(6) 0.0193(8) -0.0015(6) 0.0031(6) 0.0008(5)
C5 0.0086(7) 0.0108(7) 0.0182(7) -0.0012(6) 0.0041(6) 0.0006(5)
C6 0.0095(7) 0.0107(7) 0.0199(8) 0.0025(6) 0.0046(6) -0.0005(5)
C7 0.0119(8) 0.0153(8) 0.0306(10) -0.0019(7) 0.0038(7) -0.0028(6)
C8 0.0247(10) 0.0303(10) 0.0190(9) 0.0013(7) 0.0077(7) -0.0017(8)
C9 0.0200(8) 0.0212(8) 0.0207(8) -0.0022(7) 0.0103(7) 0.0025(7)
C10 0.0208(9) 0.0258(9) 0.0204(9) 0.0036(7) 0.0052(7) 0.0081(7)
C11 0.0178(9) 0.0172(8) 0.0313(10) -0.0098(7) 0.0063(7) 0.0005(7)
C12 0.0263(10) 0.0294(10) 0.0188(9) 0.0054(7) 0.0057(7) -0.0035(8)

loop_
_atom_type_symbol
_atom_type_description
_atom_type_scat_dispersion_real
_atom_type_scat_dispersion_imag
_atom_type_scat_source
C C 0.0033 0.0016 'International Tables Vol C Tables 4.2.6.8 and 6.1.1.4'
H H 0.0000 0.0000 'International Tables Vol C Tables 4.2.6.8 and 6.1.1.4'
Ga Ga 0.2307 1.6083 'International Tables Vol C Tables 4.2.6.8 and 6.1.1.4'

loop_
_geom_angle_atom_site_label_1
_geom_angle_atom_site_label_2
_geom_angle_atom_site_label_3
_geom_angle
_geom_angle_site_symmetry_1
_geom_angle_site_symmetry_3
C8 Ga1 C7 122.86(9) . .
C8 Ga1 C1 109.39(8) . .
C7 Ga1 C1 112.00(7) . .
C8 Ga1 C3 101.56(8) . 4
C7 Ga1 C3 109.19(7) . 4
C1 Ga1 C3 98.52(6) . 4
C8 Ga1 Ga2 133.50(6) . 4
C7 Ga1 Ga2 102.41(6) . 4
C1 Ga1 Ga2 55.63(5) . 4
C3 Ga1 Ga2 48.77(4) 4 4
C10 Ga2 C9 122.33(8) . .
C10 Ga2 C3 110.09(8) . .
C9 Ga2 C3 112.99(7) . .
C10 Ga2 C1 99.93(7) . 4_545
C9 Ga2 C1 109.11(7) . 4_545
C3 Ga2 C1 98.88(6) . 4_545
C10 Ga2 Ga1 132.70(6) . 4_545
C9 Ga2 Ga1 103.15(6) . 4_545
C3 Ga2 Ga1 56.00(5) . 4_545
C1 Ga2 Ga1 48.80(4) 4_545 4_545
C12 Ga3 C11 124.09(9) . .
C12 Ga3 C5 117.99(8) . .
C11 Ga3 C5 112.63(7) . .
C6 C1 C2 116.46(14) . .
C6 C1 Ga1 120.23(12) . .
C2 C1 Ga1 115.17(12) . .
C6 C1 Ga2 107.90(11) . 4
C2 C1 Ga2 113.87(12) . 4
Ga1 C1 Ga2 75.56(5) . 4
C3 C2 C1 123.67(15) . .
C3 C2 H2 118.2 . .
C1 C2 H2 118.2 . .
C2 C3 C4 116.18(14) . .
C2 C3 Ga2 118.59(12) . .
C4 C3 Ga2 117.59(12) . .
C2 C3 Ga1 112.63(12) . 4_545
C4 C3 Ga1 108.62(11) . 4_545
Ga2 C3 Ga1 75.23(5) . 4_545
C5 C4 C3 123.68(15) . .
C5 C4 H4 118.2 . .
C3 C4 H4 118.2 . .
C4 C5 C6 116.51(14) . .
C4 C5 Ga3 120.99(12) . .
C6 C5 Ga3 120.91(12) . .
C1 C6 C5 123.46(15) . .
C1 C6 H6 118.3 . .
C5 C6 H6 118.3 . .
Ga1 C7 H7A 109.5 . .
Ga1 C7 H7B 109.5 . .
H7A C7 H7B 109.5 . .
Ga1 C7 H7C 109.5 . .
H7A C7 H7C 109.5 . .
H7B C7 H7C 109.5 . .
Ga1 C8 H8A 109.5 . .
Ga1 C8 H8B 109.5 . .
H8A C8 H8B 109.5 . .
Ga1 C8 H8C 109.5 . .
H8A C8 H8C 109.5 . .
H8B C8 H8C 109.5 . .
Ga2 C9 H9A 109.5 . .
Ga2 C9 H9B 109.5 . .
H9A C9 H9B 109.5 . .
Ga2 C9 H9C 109.5 . .
H9A C9 H9C 109.5 . .
H9B C9 H9C 109.5 . .
Ga2 C10 H10A 109.5 . .
Ga2 C10 H10B 109.5 . .
H10A C10 H10B 109.5 . .
Ga2 C10 H10C 109.5 . .
H10A C10 H10C 109.5 . .
H10B C10 H10C 109.5 . .
Ga3 C11 H11A 109.5 . .
Ga3 C11 H11B 109.5 . .
H11A C11 H11B 109.5 . .
Ga3 C11 H11C 109.5 . .
H11A C11 H11C 109.5 . .
H11B C11 H11C 109.5 . .
Ga3 C12 H12A 109.5 . .
Ga3 C12 H12B 109.5 . .
H12A C12 H12B 109.5 . .
Ga3 C12 H12C 109.5 . .
H12A C12 H12C 109.5 . .
H12B C12 H12C 109.5 . .

loop_
_geom_bond_atom_site_label_1
_geom_bond_atom_site_label_2
_geom_bond_distance
_geom_bond_site_symmetry_2
Ga1 C8 1.9590(19) .
Ga1 C7 1.9660(17) .
Ga1 C1 2.1033(16) .
Ga1 C3 2.3207(16) 4
Ga1 Ga2 2.7069(3) 4
Ga2 C10 1.9589(18) .
Ga2 C9 1.9702(17) .
Ga2 C3 2.1054(16) .
Ga2 C1 2.3074(17) 4_545
Ga2 Ga1 2.7070(3) 4_545
Ga3 C12 1.9521(19) .
Ga3 C11 1.9645(18) .
Ga3 C5 2.0067(16) .
C1 C6 1.400(2) .
C1 C2 1.419(2) .
C1 Ga2 2.3073(17) 4
C2 C3 1.399(2) .
C2 H2 0.9500 .
C3 C4 1.420(2) .
C3 Ga1 2.3207(16) 4_545
C4 C5 1.398(2) .
C4 H4 0.9500 .
C5 C6 1.416(2) .
C6 H6 0.9500 .
C7 H7A 0.9800 .
C7 H7B 0.9800 .
C7 H7C 0.9800 .
C8 H8A 0.9800 .
C8 H8B 0.9800 .
C8 H8C 0.9800 .
C9 H9A 0.9800 .
C9 H9B 0.9800 .
C9 H9C 0.9800 .
C10 H10A 0.9800 .
C10 H10B 0.9800 .
C10 H10C 0.9800 .
C11 H11A 0.9800 .
C11 H11B 0.9800 .
C11 H11C 0.9800 .
C12 H12A 0.9800 .
C12 H12B 0.9800 .
C12 H12C 0.9800 .
